data_4080778
loop_
_publ_author_name
'Muratov, Dmitry V.'
'Romanov, Alexander S.'
'Timofeeva, Tatiana V.'
'Siebert, Walter'
'Corsini, Maddalena'
'Fedi, Serena'
'Zanello, Piero'
'Kudinov, Alexander R.'

_publ_section_title
;
 Monocationic \m-Diborolyl Triple-Decker Complexes
 [CpCo(\m-1,3-C3B2Me5)M(ring)]+: Synthesis, Structures, and
 Electrochemistry
;
_journal_issue 9
_journal_name_full Organometallics
_journal_page_first 2713
_journal_paper_doi 10.1021/om400178n
_journal_volume 32
_journal_year 2013
_chemical_formula_moiety 'C25 H38 B2 Co Ru, F6 P'
_chemical_formula_sum 'C25 H38 B2 Co F6 P Ru'
_chemical_formula_weight 665.14
_chemical_name_systematic
;                                                                              
 ?                                                                             
;
_space_group_IT_number 14
_symmetry_cell_setting monoclinic
_symmetry_space_group_name_Hall '-P 2yn'
_symmetry_space_group_name_H-M 'P 1 21/n 1'
_atom_sites_solution_hydrogens geom
_atom_sites_solution_primary direct
_atom_sites_solution_secondary difmap
_audit_creation_method SHELXL-97
_cell_angle_alpha 90.00
_cell_angle_beta 101.774(3)
_cell_angle_gamma 90.00
_cell_formula_units_Z 4
_cell_length_a 11.6418(13)
_cell_length_b 8.8538(11)
_cell_length_c 26.659(3)
_cell_measurement_reflns_used 2704
_cell_measurement_temperature 100(2)
_cell_measurement_theta_max 30.44
_cell_measurement_theta_min 2.64
_cell_volume 2690.0(5)
_computing_cell_refinement 'SAINT+ ver. 6.2 (Bruker, 2001)'
_computing_data_collection 'APEX2  (Bruker, 2005)'
_computing_data_reduction 'SAINT+ ver. 6.2 (Bruker, 2001)'
_computing_molecular_graphics 'SHELXTL ver. 6.12 (Sheldrick, 2001)'
_computing_publication_material 'SHELXTL ver. 6.12 (Sheldrick, 2001)'
_computing_structure_refinement 'SHELXTL ver. 6.12 (Sheldrick, 2001)'
_computing_structure_solution 'SHELXTL ver. 6.12 (Sheldrick, 2001)'
_diffrn_ambient_temperature 100(2)
_diffrn_measured_fraction_theta_full 0.998
_diffrn_measured_fraction_theta_max 0.998
_diffrn_measurement_device_type 'Bruker APEX II CCD area detector'
_diffrn_measurement_method 'omega scans'
_diffrn_radiation_monochromator graphite
_diffrn_radiation_source 'fine-focus sealed tube'
_diffrn_radiation_type MoK\a
_diffrn_radiation_wavelength 0.71073
_diffrn_reflns_av_R_equivalents 0.0313
_diffrn_reflns_av_sigmaI/netI 0.0238
_diffrn_reflns_limit_h_max 15
_diffrn_reflns_limit_h_min -15
_diffrn_reflns_limit_k_max 11
_diffrn_reflns_limit_k_min -11
_diffrn_reflns_limit_l_max 35
_diffrn_reflns_limit_l_min -35
_diffrn_reflns_number 29023
_diffrn_reflns_theta_full 28.00
_diffrn_reflns_theta_max 28.00
_diffrn_reflns_theta_min 1.56
_exptl_absorpt_coefficient_mu 1.293
_exptl_absorpt_correction_T_max 0.7730
_exptl_absorpt_correction_T_min 0.5210
_exptl_absorpt_correction_type multi-scan
_exptl_absorpt_process_details 'SADABS (Sheldrick, 1998a)'
_exptl_crystal_colour red
_exptl_crystal_density_diffrn 1.642
_exptl_crystal_density_meas ?
_exptl_crystal_density_method 'not measured'
_exptl_crystal_description plate
_exptl_crystal_F_000 1352
_exptl_crystal_size_max 0.58
_exptl_crystal_size_mid 0.32
_exptl_crystal_size_min 0.21
_refine_diff_density_max 1.199
_refine_diff_density_min -0.966
_refine_diff_density_rms 0.080
_refine_ls_extinction_method none
_refine_ls_goodness_of_fit_ref 1.020
_refine_ls_hydrogen_treatment constr
_refine_ls_matrix_type full
_refine_ls_number_parameters 329
_refine_ls_number_reflns 6490
_refine_ls_number_restraints 2
_refine_ls_restrained_S_all 1.023
_refine_ls_R_factor_all 0.0302
_refine_ls_R_factor_gt 0.0260
_refine_ls_shift/su_max 0.001
_refine_ls_shift/su_mean 0.000
_refine_ls_structure_factor_coef Fsqd
_refine_ls_weighting_details 'calc w=1/[\s^2^(Fo^2^)+(0.0300P)^2^+3.7700P] where P=(Fo^2^+2Fc^2^)/3'
_refine_ls_weighting_scheme calc
_refine_ls_wR_factor_gt 0.0645
_refine_ls_wR_factor_ref 0.0671
_reflns_number_gt 5892
_reflns_number_total 6490
_reflns_threshold_expression >2sigma(I)
_cod_data_source_file om400178n_si_002.cif
_cod_data_source_block 5c
_cod_depositor_comments
;
The following automatic conversions were performed:

'_symmetry_cell_setting' value 'Monoclinic' changed to 'monoclinic'
according to /home/saulius/struct/CIF-dictionaries/cif_core.dic
dictionary named 'cif_core.dic' version 2.3.1 from 2005-06-27.

Automatic conversion script
Id: cif_fix_values 1891 2012-01-12 08:04:46Z andrius 

The following automatic conversions were performed:

'_exptl_crystal_density_meas' value 'not measured' was changed to '?'
- the value is perceived as not measured.

Automatic conversion script
Id: cif_fix_values 3008 2015-01-20 13:52:24Z robertas 
;
_cod_original_sg_symbol_H-M 'P 21/n'
_cod_database_code 4080778

loop_
_symmetry_equiv_pos_as_xyz
'x, y, z'
'-x+1/2, y+1/2, -z+1/2'
'-x, -y, -z'
'x-1/2, -y-1/2, z-1/2'

loop_
_atom_site_label
_atom_site_type_symbol
_atom_site_fract_x
_atom_site_fract_y
_atom_site_fract_z
_atom_site_U_iso_or_equiv
_atom_site_adp_type
_atom_site_occupancy
_atom_site_symmetry_multiplicity
_atom_site_calc_flag
_atom_site_refinement_flags
Ru1 Ru 0.771778(13) 0.488870(17) 0.110825(6) 0.00938(5) Uani 1 1 d .
Co1 Co 1.04751(2) 0.55203(3) 0.170678(10) 0.01107(7) Uani 1 1 d .
P1 P 0.29264(5) 0.04952(6) 0.10192(2) 0.01731(11) Uani 1 1 d .
F6 F 0.39335(12) 0.02977(16) 0.06938(5) 0.0237(3) Uani 1 1 d .
F5 F 0.38558(13) 0.00705(18) 0.15314(5) 0.0311(3) Uani 1 1 d .
F4 F 0.19335(13) 0.06913(18) 0.13522(6) 0.0328(3) Uani 1 1 d .
F3 F 0.25982(13) -0.12576(16) 0.09339(6) 0.0292(3) Uani 1 1 d .
F2 F 0.32663(15) 0.22473(17) 0.11092(6) 0.0378(4) Uani 1 1 d .
F1 F 0.20132(14) 0.0919(2) 0.05112(6) 0.0363(4) Uani 1 1 d .
C17 C 0.66465(19) 0.4697(3) 0.03174(8) 0.0200(4) Uani 1 1 d .
B1 B 0.88623(18) 0.5049(2) 0.18805(8) 0.0107(4) Uani 1 1 d .
C8 C 0.95566(18) 0.44991(19) 0.10703(7) 0.0171(3) Uani 1 1 d D
B2 B 0.92959(19) 0.62623(19) 0.10672(8) 0.0144(4) Uani 1 1 d D
C14 C 0.59643(18) 0.4368(3) 0.12803(8) 0.0186(4) Uani 1 1 d .
C10 C 0.8563(2) 0.4808(3) 0.24114(9) 0.0294(6) Uani 1 1 d .
H9A H 0.9268 0.4965 0.2678 0.044 Uiso 1 1 calc R
H9B H 0.8274 0.3776 0.2435 0.044 Uiso 1 1 calc R
H9C H 0.7956 0.5529 0.2459 0.044 Uiso 1 1 calc R
C6 C 0.88650(18) 0.6575(2) 0.15808(8) 0.0169(4) Uani 1 1 d .
C15 C 0.59238(18) 0.5827(3) 0.10407(9) 0.0191(4) Uani 1 1 d .
C2 C 1.21357(18) 0.5957(3) 0.16004(8) 0.0221(5) Uani 1 1 d .
H2A H 1.2374 0.6062 0.1262 0.027 Uiso 1 1 calc R
C3 C 1.21141(18) 0.4586(3) 0.18786(9) 0.0219(5) Uani 1 1 d .
H3A H 1.2338 0.3564 0.1771 0.026 Uiso 1 1 calc R
C18 C 0.66990(18) 0.3252(3) 0.05572(9) 0.0206(4) Uani 1 1 d .
C19 C 0.63667(18) 0.3094(2) 0.10381(9) 0.0188(4) Uani 1 1 d .
C4 C 1.17119(19) 0.4926(3) 0.23342(8) 0.0198(4) Uani 1 1 d .
H4A H 1.1605 0.4188 0.2605 0.024 Uiso 1 1 calc R
C5 C 1.14783(19) 0.6509(3) 0.23353(8) 0.0205(4) Uani 1 1 d .
H5A H 1.1181 0.7074 0.2607 0.025 Uiso 1 1 calc R
C12 C 1.00541(19) 0.3726(3) 0.06577(9) 0.0219(5) Uani 1 1 d .
H12A H 1.0913 0.3783 0.0743 0.033 Uiso 1 1 calc R
H12B H 0.9763 0.4227 0.0329 0.033 Uiso 1 1 calc R
H12C H 0.9810 0.2664 0.0634 0.033 Uiso 1 1 calc R
C16 C 0.62512(18) 0.5985(3) 0.05603(9) 0.0198(4) Uani 1 1 d .
C23 C 0.7012(2) 0.4908(4) -0.01909(10) 0.0401(7) Uani 1 1 d .
H23A H 0.6329 0.4774 -0.0471 0.060 Uiso 1 1 calc R
H23B H 0.7613 0.4160 -0.0224 0.060 Uiso 1 1 calc R
H23C H 0.7332 0.5926 -0.0208 0.060 Uiso 1 1 calc R
C1 C 1.17405(19) 0.7142(3) 0.18802(9) 0.0225(5) Uani 1 1 d .
H1A H 1.1658 0.8228 0.1776 0.027 Uiso 1 1 calc R
C20 C 0.5566(2) 0.4166(4) 0.17794(10) 0.0360(6) Uani 1 1 d .
H20A H 0.4707 0.4159 0.1715 0.054 Uiso 1 1 calc R
H20B H 0.5864 0.5001 0.2011 0.054 Uiso 1 1 calc R
H20C H 0.5868 0.3207 0.1937 0.054 Uiso 1 1 calc R
C9 C 0.8573(2) 0.8161(3) 0.17566(10) 0.0297(6) Uani 1 1 d .
H10A H 0.9301 0.8682 0.1913 0.045 Uiso 1 1 calc R
H10B H 0.8069 0.8071 0.2008 0.045 Uiso 1 1 calc R
H10C H 0.8164 0.8741 0.1460 0.045 Uiso 1 1 calc R
C7 C 0.93040(18) 0.3782(2) 0.15394(7) 0.0171(3) Uani 1 1 d D
C13 C 0.9526(2) 0.7386(4) 0.06647(9) 0.0351(6) Uani 1 1 d .
H11A H 1.0365 0.7391 0.0659 0.053 Uiso 1 1 calc R
H11B H 0.9285 0.8398 0.0750 0.053 Uiso 1 1 calc R
H11C H 0.9077 0.7089 0.0327 0.053 Uiso 1 1 calc R
C25 C 0.6452(2) 0.1562(3) 0.12934(12) 0.0368(7) Uani 1 1 d .
H25A H 0.5707 0.1023 0.1186 0.055 Uiso 1 1 calc R
H25B H 0.6620 0.1691 0.1666 0.055 Uiso 1 1 calc R
H25C H 0.7084 0.0979 0.1193 0.055 Uiso 1 1 calc R
C24 C 0.7105(3) 0.1887(3) 0.03001(12) 0.0405(7) Uani 1 1 d .
H24A H 0.6448 0.1184 0.0200 0.061 Uiso 1 1 calc R
H24B H 0.7742 0.1384 0.0539 0.061 Uiso 1 1 calc R
H24C H 0.7388 0.2208 -0.0005 0.061 Uiso 1 1 calc R
C22 C 0.6177(3) 0.7519(3) 0.03034(12) 0.0404(7) Uani 1 1 d .
H22A H 0.5830 0.7408 -0.0062 0.061 Uiso 1 1 calc R
H22B H 0.6966 0.7948 0.0343 0.061 Uiso 1 1 calc R
H22C H 0.5687 0.8192 0.0463 0.061 Uiso 1 1 calc R
C21 C 0.5510(2) 0.7161(3) 0.13092(12) 0.0369(7) Uani 1 1 d .
H21A H 0.4650 0.7196 0.1230 0.055 Uiso 1 1 calc R
H21B H 0.5821 0.8095 0.1191 0.055 Uiso 1 1 calc R
H21C H 0.5789 0.7059 0.1680 0.055 Uiso 1 1 calc R
C11 C 0.9529(2) 0.2090(3) 0.16907(13) 0.0364(7) Uani 1 1 d .
H13A H 1.0355 0.1951 0.1854 0.055 Uiso 1 1 calc R
H13B H 0.9340 0.1460 0.1383 0.055 Uiso 1 1 calc R
H13C H 0.9032 0.1796 0.1930 0.055 Uiso 1 1 calc R

loop_
_atom_site_aniso_label
_atom_site_aniso_U_11
_atom_site_aniso_U_22
_atom_site_aniso_U_33
_atom_site_aniso_U_23
_atom_site_aniso_U_13
_atom_site_aniso_U_12
Ru1 0.00926(8) 0.00972(8) 0.00882(8) -0.00010(5) 0.00103(5) -0.00067(5)
Co1 0.00965(12) 0.01346(13) 0.00941(12) -0.00010(9) 0.00031(9) -0.00110(10)
P1 0.0186(3) 0.0182(3) 0.0156(3) 0.0009(2) 0.0046(2) 0.0030(2)
F6 0.0253(7) 0.0292(7) 0.0190(6) 0.0004(5) 0.0103(5) -0.0001(6)
F5 0.0283(7) 0.0488(10) 0.0151(6) 0.0021(6) 0.0020(6) 0.0083(6)
F4 0.0292(8) 0.0380(9) 0.0365(8) 0.0015(7) 0.0190(7) 0.0094(6)
F3 0.0324(8) 0.0211(7) 0.0370(8) -0.0012(6) 0.0138(6) -0.0038(6)
F2 0.0551(10) 0.0195(7) 0.0430(9) -0.0068(6) 0.0199(8) -0.0037(7)
F1 0.0321(8) 0.0466(10) 0.0263(8) 0.0078(7) -0.0032(6) 0.0139(7)
C17 0.0121(9) 0.0340(12) 0.0120(9) -0.0003(8) -0.0017(7) -0.0058(8)
B1 0.0090(9) 0.0143(10) 0.0087(9) -0.0012(7) 0.0012(7) -0.0003(7)
C8 0.0119(6) 0.0186(7) 0.0196(7) -0.0029(6) 0.0008(5) -0.0006(5)
B2 0.0099(10) 0.0233(11) 0.0091(10) 0.0003(8) -0.0003(8) -0.0061(8)
C14 0.0103(9) 0.0295(12) 0.0154(10) 0.0009(8) 0.0011(8) -0.0033(8)
C10 0.0188(11) 0.0569(17) 0.0129(10) -0.0033(10) 0.0041(8) -0.0023(11)
C6 0.0147(9) 0.0168(10) 0.0178(10) -0.0028(8) -0.0002(8) -0.0001(8)
C15 0.0093(9) 0.0203(10) 0.0252(11) -0.0044(9) -0.0025(8) 0.0018(8)
C2 0.0112(9) 0.0373(13) 0.0171(10) -0.0002(9) 0.0013(8) -0.0057(9)
C3 0.0111(9) 0.0301(12) 0.0224(11) -0.0023(9) -0.0014(8) 0.0034(8)
C18 0.0135(10) 0.0214(11) 0.0245(11) -0.0105(9) -0.0019(8) -0.0035(8)
C19 0.0109(9) 0.0171(10) 0.0255(11) 0.0039(8) -0.0033(8) -0.0042(8)
C4 0.0137(9) 0.0279(12) 0.0153(10) 0.0023(8) -0.0028(8) -0.0007(8)
C5 0.0157(10) 0.0281(12) 0.0153(10) -0.0050(8) -0.0028(8) -0.0046(8)
C12 0.0174(10) 0.0293(12) 0.0203(11) -0.0087(9) 0.0067(8) -0.0002(9)
C16 0.0118(9) 0.0207(11) 0.0228(11) 0.0081(8) -0.0063(8) -0.0032(8)
C23 0.0233(13) 0.082(2) 0.0142(11) 0.0022(12) 0.0015(9) -0.0082(13)
C1 0.0172(10) 0.0245(11) 0.0231(11) -0.0004(9) -0.0019(8) -0.0089(9)
C20 0.0222(12) 0.066(2) 0.0217(12) 0.0024(12) 0.0097(10) -0.0065(12)
C9 0.0236(12) 0.0270(12) 0.0354(14) -0.0162(10) -0.0016(10) 0.0048(10)
C7 0.0119(6) 0.0186(7) 0.0196(7) -0.0029(6) 0.0008(5) -0.0006(5)
C13 0.0239(12) 0.0607(19) 0.0186(11) 0.0109(12) -0.0005(9) -0.0146(12)
C25 0.0235(12) 0.0260(13) 0.0564(18) 0.0191(12) -0.0024(12) -0.0064(10)
C24 0.0374(15) 0.0333(15) 0.0502(18) -0.0252(13) 0.0071(13) -0.0021(12)
C22 0.0319(14) 0.0305(14) 0.0515(18) 0.0225(13) -0.0085(13) -0.0068(11)
C21 0.0216(12) 0.0316(14) 0.0560(18) -0.0172(13) 0.0042(12) 0.0082(10)
C11 0.0175(12) 0.0208(12) 0.067(2) -0.0090(12) -0.0002(12) 0.0008(9)

loop_
_atom_type_symbol
_atom_type_description
_atom_type_scat_dispersion_real
_atom_type_scat_dispersion_imag
_atom_type_scat_source
C C 0.0033 0.0016 'International Tables Vol C Tables 4.2.6.8 and 6.1.1.4'
H H 0.0000 0.0000 'International Tables Vol C Tables 4.2.6.8 and 6.1.1.4'
B B 0.0013 0.0007 'International Tables Vol C Tables 4.2.6.8 and 6.1.1.4'
F F 0.0171 0.0103 'International Tables Vol C Tables 4.2.6.8 and 6.1.1.4'
P P 0.1023 0.0942 'International Tables Vol C Tables 4.2.6.8 and 6.1.1.4'
Co Co 0.3494 0.9721 'International Tables Vol C Tables 4.2.6.8 and 6.1.1.4'
Ru Ru -1.2594 0.8363 'International Tables Vol C Tables 4.2.6.8 and 6.1.1.4'

loop_
_geom_angle_atom_site_label_1
_geom_angle_atom_site_label_2
_geom_angle_atom_site_label_3
_geom_angle
C8 Ru1 C7 39.55(7)
C8 Ru1 C6 69.59(7)
C7 Ru1 C6 70.02(8)
C8 Ru1 C19 124.50(7)
C7 Ru1 C19 103.34(7)
C6 Ru1 C19 149.96(8)
C8 Ru1 B1 69.22(7)
C7 Ru1 B1 42.33(8)
C6 Ru1 B1 41.49(8)
C19 Ru1 B1 113.94(8)
C8 Ru1 C15 165.20(7)
C7 Ru1 C15 152.33(8)
C6 Ru1 C15 104.00(8)
C19 Ru1 C15 67.77(8)
B1 Ru1 C15 115.38(8)
C8 Ru1 B2 42.20(4)
C7 Ru1 B2 69.82(7)
C6 Ru1 B2 41.56(8)
C19 Ru1 B2 165.17(8)
B1 Ru1 B2 70.42(8)
C15 Ru1 B2 124.35(8)
C8 Ru1 C18 105.14(8)
C7 Ru1 C18 109.45(8)
C6 Ru1 C18 172.66(8)
C19 Ru1 C18 37.27(8)
B1 Ru1 C18 142.46(8)
C15 Ru1 C18 79.87(8)
B2 Ru1 C18 131.12(8)
C8 Ru1 C17 107.94(8)
C7 Ru1 C17 135.26(8)
C6 Ru1 C17 138.22(8)
C19 Ru1 C17 67.34(8)
B1 Ru1 C17 177.16(8)
C15 Ru1 C17 67.40(8)
B2 Ru1 C17 107.69(8)
C18 Ru1 C17 37.36(9)
C8 Ru1 C14 157.09(7)
C7 Ru1 C14 120.49(7)
C6 Ru1 C14 119.54(8)
C19 Ru1 C14 37.40(8)
B1 Ru1 C14 102.95(8)
C15 Ru1 C14 37.67(8)
B2 Ru1 C14 157.37(8)
C18 Ru1 C14 67.31(8)
C17 Ru1 C14 79.60(8)
C8 Ru1 C16 131.52(7)
C7 Ru1 C16 170.55(8)
C6 Ru1 C16 111.78(8)
C19 Ru1 C16 79.72(8)
B1 Ru1 C16 144.61(8)
C15 Ru1 C16 37.10(8)
B2 Ru1 C16 105.03(7)
C18 Ru1 C16 67.51(8)
C17 Ru1 C16 37.52(9)
C14 Ru1 C16 67.30(8)
C8 Co1 C5 176.93(9)
C8 Co1 C4 137.35(8)
C5 Co1 C4 41.00(9)
C8 Co1 C1 137.49(8)
C5 Co1 C1 40.92(9)
C4 Co1 C1 68.88(9)
C8 Co1 C7 42.79(4)
C5 Co1 C7 138.50(8)
C4 Co1 C7 108.22(8)
C1 Co1 C7 175.81(9)
C8 Co1 C3 108.44(8)
C5 Co1 C3 68.70(9)
C4 Co1 C3 40.69(9)
C1 Co1 C3 68.68(10)
C7 Co1 C3 107.14(9)
C8 Co1 C2 108.69(8)
C5 Co1 C2 68.48(9)
C4 Co1 C2 68.52(9)
C1 Co1 C2 40.56(10)
C7 Co1 C2 135.95(9)
C3 Co1 C2 40.78(10)
C8 Co1 C6 76.02(8)
C5 Co1 C6 106.84(9)
C4 Co1 C6 135.81(9)
C1 Co1 C6 107.99(9)
C7 Co1 C6 76.20(8)
C3 Co1 C6 175.54(9)
C2 Co1 C6 138.20(9)
C8 Co1 B2 45.73(4)
C5 Co1 B2 135.73(8)
C4 Co1 B2 175.77(8)
C1 Co1 B2 106.89(9)
C7 Co1 B2 75.99(7)
C3 Co1 B2 138.27(9)
C2 Co1 B2 108.23(9)
C6 Co1 B2 44.91(8)
C8 Co1 B1 75.46(8)
C5 Co1 B1 107.31(9)
C4 Co1 B1 106.60(9)
C1 Co1 B1 137.58(9)
C7 Co1 B1 45.62(8)
C3 Co1 B1 135.84(9)
C2 Co1 B1 175.03(9)
C6 Co1 B1 44.74(8)
B2 Co1 B1 76.59(9)
F1 P1 F3 90.52(9)
F1 P1 F4 90.78(9)
F3 P1 F4 90.32(8)
F1 P1 F6 90.03(8)
F3 P1 F6 89.83(8)
F4 P1 F6 179.17(9)
F1 P1 F5 179.66(10)
F3 P1 F5 89.64(9)
F4 P1 F5 89.51(8)
F6 P1 F5 89.68(8)
F1 P1 F2 90.04(9)
F3 P1 F2 179.42(10)
F4 P1 F2 89.78(9)
F6 P1 F2 90.06(8)
F5 P1 F2 89.79(9)
C18 C17 C16 119.99(19)
C18 C17 C23 121.2(2)
C16 C17 C23 118.8(2)
C18 C17 Ru1 71.29(12)
C16 C17 Ru1 71.39(12)
C23 C17 Ru1 129.28(16)
C10 B1 C6 127.7(2)
C10 B1 C7 125.94(19)
C6 B1 C7 106.30(16)
C10 B1 Co1 128.35(15)
C6 B1 Co1 67.40(11)
C7 B1 Co1 66.45(10)
C10 B1 Ru1 129.71(15)
C6 B1 Ru1 69.25(11)
C7 B1 Ru1 68.15(10)
Co1 B1 Ru1 101.90(9)
C7 C8 C12 126.29(17)
C7 C8 B2 110.71(16)
C12 C8 B2 122.92(16)
C7 C8 Co1 69.29(11)
C12 C8 Co1 126.75(15)
B2 C8 Co1 68.50(10)
C7 C8 Ru1 70.42(11)
C12 C8 Ru1 129.01(14)
B2 C8 Ru1 70.02(10)
Co1 C8 Ru1 104.17(8)
C13 B2 C6 128.98(19)
C13 B2 C8 125.63(19)
C6 B2 C8 105.21(15)
C13 B2 Co1 127.22(16)
C6 B2 Co1 67.33(11)
C8 B2 Co1 65.77(10)
C13 B2 Ru1 131.00(16)
C6 B2 Ru1 68.95(11)
C8 B2 Ru1 67.77(10)
Co1 B2 Ru1 101.65(8)
C19 C14 C15 119.58(19)
C19 C14 C20 119.7(2)
C15 C14 C20 120.8(2)
C19 C14 Ru1 70.80(12)
C15 C14 Ru1 70.81(12)
C20 C14 Ru1 131.76(16)
B1 C10 H9A 109.5
B1 C10 H9B 109.5
H9A C10 H9B 109.5
B1 C10 H9C 109.5
H9A C10 H9C 109.5
H9B C10 H9C 109.5
C9 C6 B1 127.3(2)
C9 C6 B2 123.62(19)
B1 C6 B2 108.96(16)
C9 C6 Co1 127.85(15)
B1 C6 Co1 67.86(11)
B2 C6 Co1 67.76(11)
C9 C6 Ru1 129.97(15)
B1 C6 Ru1 69.26(11)
B2 C6 Ru1 69.49(11)
Co1 C6 Ru1 102.13(9)
C16 C15 C14 120.1(2)
C16 C15 C21 121.4(2)
C14 C15 C21 118.5(2)
C16 C15 Ru1 71.83(12)
C14 C15 Ru1 71.51(12)
C21 C15 Ru1 129.78(16)
C1 C2 C3 108.3(2)
C1 C2 Co1 69.50(12)
C3 C2 Co1 69.49(12)
C1 C2 H2A 125.8
C3 C2 H2A 125.8
Co1 C2 H2A 125.8
C4 C3 C2 107.9(2)
C4 C3 Co1 69.52(12)
C2 C3 Co1 69.72(12)
C4 C3 H3A 126.0
C2 C3 H3A 126.0
Co1 C3 H3A 126.0
C19 C18 C17 119.9(2)
C19 C18 C24 119.9(2)
C17 C18 C24 120.2(2)
C19 C18 Ru1 71.03(12)
C17 C18 Ru1 71.35(12)
C24 C18 Ru1 130.23(17)
C18 C19 C14 120.4(2)
C18 C19 C25 119.4(2)
C14 C19 C25 120.2(2)
C18 C19 Ru1 71.70(12)
C14 C19 Ru1 71.80(12)
C25 C19 Ru1 128.67(15)
C3 C4 C5 107.8(2)
C3 C4 Co1 69.78(12)
C5 C4 Co1 69.26(12)
C3 C4 H4A 126.1
C5 C4 H4A 126.1
Co1 C4 H4A 126.1
C1 C5 C4 108.1(2)
C1 C5 Co1 69.80(12)
C4 C5 Co1 69.74(12)
C1 C5 H5A 126.0
C4 C5 H5A 126.0
Co1 C5 H5A 126.0
C8 C12 H12A 109.5
C8 C12 H12B 109.5
H12A C12 H12B 109.5
C8 C12 H12C 109.5
H12A C12 H12C 109.5
H12B C12 H12C 109.5
C15 C16 C17 120.0(2)
C15 C16 C22 119.8(2)
C17 C16 C22 120.2(2)
C15 C16 Ru1 71.07(12)
C17 C16 Ru1 71.09(12)
C22 C16 Ru1 130.66(16)
C17 C23 H23A 109.5
C17 C23 H23B 109.5
H23A C23 H23B 109.5
C17 C23 H23C 109.5
H23A C23 H23C 109.5
H23B C23 H23C 109.5
C2 C1 C5 107.8(2)
C2 C1 Co1 69.94(13)
C5 C1 Co1 69.28(12)
C2 C1 H1A 126.1
C5 C1 H1A 126.1
Co1 C1 H1A 126.1
C14 C20 H20A 109.5
C14 C20 H20B 109.5
H20A C20 H20B 109.5
C14 C20 H20C 109.5
H20A C20 H20C 109.5
H20B C20 H20C 109.5
C6 C9 H10A 109.5
C6 C9 H10B 109.5
H10A C9 H10B 109.5
C6 C9 H10C 109.5
H10A C9 H10C 109.5
H10B C9 H10C 109.5
C8 C7 C11 125.24(19)
C8 C7 B1 108.81(16)
C11 C7 B1 125.79(18)
C8 C7 Co1 67.91(11)
C11 C7 Co1 126.69(15)
B1 C7 Co1 67.93(11)
C8 C7 Ru1 70.02(11)
C11 C7 Ru1 129.98(15)
B1 C7 Ru1 69.52(11)
Co1 C7 Ru1 103.33(9)
B2 C13 H11A 109.5
B2 C13 H11B 109.5
H11A C13 H11B 109.5
B2 C13 H11C 109.5
H11A C13 H11C 109.5
H11B C13 H11C 109.5
C19 C25 H25A 109.5
C19 C25 H25B 109.5
H25A C25 H25B 109.5
C19 C25 H25C 109.5
H25A C25 H25C 109.5
H25B C25 H25C 109.5
C18 C24 H24A 109.5
C18 C24 H24B 109.5
H24A C24 H24B 109.5
C18 C24 H24C 109.5
H24A C24 H24C 109.5
H24B C24 H24C 109.5
C16 C22 H22A 109.5
C16 C22 H22B 109.5
H22A C22 H22B 109.5
C16 C22 H22C 109.5
H22A C22 H22C 109.5
H22B C22 H22C 109.5
C15 C21 H21A 109.5
C15 C21 H21B 109.5
H21A C21 H21B 109.5
C15 C21 H21C 109.5
H21A C21 H21C 109.5
H21B C21 H21C 109.5
C7 C11 H13A 109.5
C7 C11 H13B 109.5
H13A C11 H13B 109.5
C7 C11 H13C 109.5
H13A C11 H13C 109.5
H13B C11 H13C 109.5

loop_
_geom_bond_atom_site_label_1
_geom_bond_atom_site_label_2
_geom_bond_distance
Ru1 C8 2.191(2)
Ru1 C7 2.197(2)
Ru1 C6 2.217(2)
Ru1 C19 2.217(2)
Ru1 B1 2.217(2)
Ru1 C15 2.220(2)
Ru1 B2 2.224(2)
Ru1 C18 2.225(2)
Ru1 C17 2.226(2)
Ru1 C14 2.230(2)
Ru1 C16 2.230(2)
Co1 C8 2.025(2)
Co1 C5 2.034(2)
Co1 C4 2.041(2)
Co1 C1 2.041(2)
Co1 C7 2.044(2)
Co1 C3 2.044(2)
Co1 C2 2.047(2)
Co1 C6 2.059(2)
Co1 B2 2.066(2)
Co1 B1 2.066(2)
P1 F1 1.5868(15)
P1 F3 1.6033(15)
P1 F4 1.6040(14)
P1 F6 1.6041(14)
P1 F5 1.6042(15)
P1 F2 1.6068(16)
C17 C18 1.426(3)
C17 C16 1.433(3)
C17 C23 1.513(3)
B1 C10 1.540(3)
B1 C6 1.570(3)
B1 C7 1.594(3)
C8 C7 1.485(3)
C8 C12 1.508(3)
C8 B2 1.5900(10)
B2 C13 1.526(3)
B2 C6 1.576(3)
C14 C19 1.426(3)
C14 C15 1.437(3)
C14 C20 1.507(3)
C10 H9A 0.9800
C10 H9B 0.9800
C10 H9C 0.9800
C6 C9 1.540(3)
C15 C16 1.416(3)
C15 C21 1.511(3)
C2 C1 1.417(3)
C2 C3 1.426(3)
C2 H2A 1.0000
C3 C4 1.420(3)
C3 H3A 1.0000
C18 C19 1.420(3)
C18 C24 1.512(3)
C19 C25 1.512(3)
C4 C5 1.427(3)
C4 H4A 1.0000
C5 C1 1.425(3)
C5 H5A 1.0000
C12 H12A 0.9800
C12 H12B 0.9800
C12 H12C 0.9800
C16 C22 1.515(3)
C23 H23A 0.9800
C23 H23B 0.9800
C23 H23C 0.9800
C1 H1A 1.0000
C20 H20A 0.9800
C20 H20B 0.9800
C20 H20C 0.9800
C9 H10A 0.9800
C9 H10B 0.9800
C9 H10C 0.9800
C7 C11 1.560(3)
C13 H11A 0.9800
C13 H11B 0.9800
C13 H11C 0.9800
C25 H25A 0.9800
C25 H25B 0.9800
C25 H25C 0.9800
C24 H24A 0.9800
C24 H24B 0.9800
C24 H24C 0.9800
C22 H22A 0.9800
C22 H22B 0.9800
C22 H22C 0.9800
C21 H21A 0.9800
C21 H21B 0.9800
C21 H21C 0.9800
C11 H13A 0.9800
C11 H13B 0.9800
C11 H13C 0.9800

loop_
_geom_torsion_atom_site_label_1
_geom_torsion_atom_site_label_2
_geom_torsion_atom_site_label_3
_geom_torsion_atom_site_label_4
_geom_torsion
C8 Ru1 C17 C18 91.61(13)
C7 Ru1 C17 C18 57.16(16)
C6 Ru1 C17 C18 170.79(13)
C19 Ru1 C17 C18 -29.05(13)
C15 Ru1 C17 C18 -103.37(14)
B2 Ru1 C17 C18 136.05(12)
C14 Ru1 C17 C18 -66.05(13)
C16 Ru1 C17 C18 -132.14(19)
C8 Ru1 C17 C16 -136.25(12)
C7 Ru1 C17 C16 -170.70(11)
C6 Ru1 C17 C16 -57.08(17)
C19 Ru1 C17 C16 103.09(14)
C15 Ru1 C17 C16 28.77(12)
B2 Ru1 C17 C16 -91.81(13)
C18 Ru1 C17 C16 132.14(19)
C14 Ru1 C17 C16 66.08(13)
C8 Ru1 C17 C23 -23.8(3)
C7 Ru1 C17 C23 -58.3(3)
C6 Ru1 C17 C23 55.3(3)
C19 Ru1 C17 C23 -144.5(3)
C15 Ru1 C17 C23 141.2(3)
B2 Ru1 C17 C23 20.6(3)
C18 Ru1 C17 C23 -115.5(3)
C14 Ru1 C17 C23 178.5(3)
C16 Ru1 C17 C23 112.4(3)
C8 Co1 B1 C10 154.3(2)
C5 Co1 B1 C10 -24.3(2)
C4 Co1 B1 C10 18.7(2)
C1 Co1 B1 C10 -58.0(3)
C7 Co1 B1 C10 118.1(2)
C3 Co1 B1 C10 52.7(3)
C6 Co1 B1 C10 -121.0(2)
B2 Co1 B1 C10 -158.5(2)
C8 Co1 B1 C6 -84.67(11)
C5 Co1 B1 C6 96.69(12)
C4 Co1 B1 C6 139.65(12)
C1 Co1 B1 C6 63.01(17)
C7 Co1 B1 C6 -120.87(15)
C3 Co1 B1 C6 173.69(13)
B2 Co1 B1 C6 -37.47(11)
C8 Co1 B1 C7 36.21(9)
C5 Co1 B1 C7 -142.43(11)
C4 Co1 B1 C7 -99.48(11)
C1 Co1 B1 C7 -176.11(12)
C3 Co1 B1 C7 -65.44(16)
C6 Co1 B1 C7 120.87(15)
B2 Co1 B1 C7 83.40(10)
C8 Co1 B1 Ru1 -23.35(7)
C5 Co1 B1 Ru1 158.01(9)
C4 Co1 B1 Ru1 -159.04(9)
C1 Co1 B1 Ru1 124.33(12)
C7 Co1 B1 Ru1 -59.56(10)
C3 Co1 B1 Ru1 -125.00(11)
C6 Co1 B1 Ru1 61.31(10)
B2 Co1 B1 Ru1 23.85(8)
C8 Ru1 B1 C10 -155.4(2)
C7 Ru1 B1 C10 -119.3(2)
C6 Ru1 B1 C10 122.3(3)
C19 Ru1 B1 C10 -35.7(2)
C15 Ru1 B1 C10 39.9(2)
B2 Ru1 B1 C10 159.5(2)
C18 Ru1 B1 C10 -67.4(3)
C14 Ru1 B1 C10 2.1(2)
C16 Ru1 B1 C10 71.0(3)
C8 Ru1 B1 C6 82.29(11)
C7 Ru1 B1 C6 118.38(15)
C19 Ru1 B1 C6 -158.08(11)
C15 Ru1 B1 C6 -82.40(13)
B2 Ru1 B1 C6 37.20(11)
C18 Ru1 B1 C6 170.26(13)
C14 Ru1 B1 C6 -120.24(12)
C16 Ru1 B1 C6 -51.34(18)
C8 Ru1 B1 C7 -36.09(8)
C6 Ru1 B1 C7 -118.38(15)
C19 Ru1 B1 C7 83.54(12)
C15 Ru1 B1 C7 159.21(10)
B2 Ru1 B1 C7 -81.18(10)
C18 Ru1 B1 C7 51.88(17)
C14 Ru1 B1 C7 121.38(11)
C16 Ru1 B1 C7 -169.72(12)
C8 Ru1 B1 Co1 22.29(7)
C7 Ru1 B1 Co1 58.38(10)
C6 Ru1 B1 Co1 -60.01(11)
C19 Ru1 B1 Co1 141.92(9)
C15 Ru1 B1 Co1 -142.41(9)
B2 Ru1 B1 Co1 -22.81(8)
C18 Ru1 B1 Co1 110.25(13)
C14 Ru1 B1 Co1 179.76(9)
C16 Ru1 B1 Co1 -111.35(13)
C4 Co1 C8 C7 60.44(16)
C1 Co1 C8 C7 173.83(13)
C3 Co1 C8 C7 95.58(13)
C2 Co1 C8 C7 138.71(12)
C6 Co1 C8 C7 -84.67(12)
B2 Co1 C8 C7 -123.73(15)
B1 Co1 C8 C7 -38.42(12)
C4 Co1 C8 C12 -60.1(2)
C1 Co1 C8 C12 53.3(2)
C7 Co1 C8 C12 -120.5(2)
C3 Co1 C8 C12 -24.91(19)
C2 Co1 C8 C12 18.22(19)
C6 Co1 C8 C12 154.84(18)
B2 Co1 C8 C12 115.8(2)
B1 Co1 C8 C12 -158.91(18)
C4 Co1 C8 B2 -175.83(13)
C1 Co1 C8 B2 -62.43(16)
C7 Co1 C8 B2 123.73(15)
C3 Co1 C8 B2 -140.69(12)
C2 Co1 C8 B2 -97.56(12)
C6 Co1 C8 B2 39.06(11)
B1 Co1 C8 B2 85.31(12)
C4 Co1 C8 Ru1 122.73(11)
C1 Co1 C8 Ru1 -123.87(12)
C7 Co1 C8 Ru1 62.30(11)
C3 Co1 C8 Ru1 157.88(8)
C2 Co1 C8 Ru1 -158.99(9)
C6 Co1 C8 Ru1 -22.37(8)
B2 Co1 C8 Ru1 -61.43(10)
B1 Co1 C8 Ru1 23.87(8)
C6 Ru1 C8 C7 83.00(12)
C19 Ru1 C8 C7 -66.89(14)
B1 Ru1 C8 C7 38.53(11)
C15 Ru1 C8 C7 149.5(3)
B2 Ru1 C8 C7 121.92(16)
C18 Ru1 C8 C7 -102.36(12)
C17 Ru1 C8 C7 -141.29(12)
C14 Ru1 C8 C7 -35.1(2)
C16 Ru1 C8 C7 -175.51(12)
C7 Ru1 C8 C12 121.4(2)
C6 Ru1 C8 C12 -155.65(19)
C19 Ru1 C8 C12 54.46(19)
B1 Ru1 C8 C12 159.88(19)
C15 Ru1 C8 C12 -89.1(3)
B2 Ru1 C8 C12 -116.7(2)
C18 Ru1 C8 C12 18.99(18)
C17 Ru1 C8 C12 -19.94(19)
C14 Ru1 C8 C12 86.3(2)
C16 Ru1 C8 C12 -54.2(2)
C7 Ru1 C8 B2 -121.92(16)
C6 Ru1 C8 B2 -38.92(11)
C19 Ru1 C8 B2 171.19(11)
B1 Ru1 C8 B2 -83.39(12)
C15 Ru1 C8 B2 27.6(3)
C18 Ru1 C8 B2 135.72(11)
C17 Ru1 C8 B2 96.79(12)
C14 Ru1 C8 B2 -157.01(18)
C16 Ru1 C8 B2 62.57(14)
C7 Ru1 C8 Co1 -61.52(11)
C6 Ru1 C8 Co1 21.48(7)
C19 Ru1 C8 Co1 -128.41(9)
B1 Ru1 C8 Co1 -22.99(7)
C15 Ru1 C8 Co1 88.0(3)
B2 Ru1 C8 Co1 60.40(10)
C18 Ru1 C8 Co1 -163.88(8)
C17 Ru1 C8 Co1 157.19(8)
C14 Ru1 C8 Co1 -96.61(19)
C16 Ru1 C8 Co1 122.97(10)
C7 C8 B2 C13 175.8(2)
C12 C8 B2 C13 -1.2(3)
Co1 C8 B2 C13 119.6(2)
Ru1 C8 B2 C13 -125.4(2)
C7 C8 B2 C6 0.4(2)
C12 C8 B2 C6 -176.65(18)
Co1 C8 B2 C6 -55.91(13)
Ru1 C8 B2 C6 59.12(13)
C7 C8 B2 Co1 56.27(14)
C12 C8 B2 Co1 -120.73(19)
Ru1 C8 B2 Co1 115.03(7)
C7 C8 B2 Ru1 -58.76(14)
C12 C8 B2 Ru1 124.23(19)
Co1 C8 B2 Ru1 -115.03(7)
C8 Co1 B2 C13 -117.4(2)
C5 Co1 B2 C13 58.8(3)
C1 Co1 B2 C13 23.8(2)
C7 Co1 B2 C13 -153.0(2)
C3 Co1 B2 C13 -52.8(2)
C2 Co1 B2 C13 -18.8(2)
C6 Co1 B2 C13 122.6(2)
B1 Co1 B2 C13 159.9(2)
C8 Co1 B2 C6 119.99(15)
C5 Co1 B2 C6 -63.83(16)
C1 Co1 B2 C6 -98.77(12)
C7 Co1 B2 C6 84.37(12)
C3 Co1 B2 C6 -175.45(13)
C2 Co1 B2 C6 -141.38(12)
B1 Co1 B2 C6 37.34(11)
C5 Co1 B2 C8 176.19(12)
C1 Co1 B2 C8 141.24(11)
C7 Co1 B2 C8 -35.61(9)
C3 Co1 B2 C8 64.56(16)
C2 Co1 B2 C8 98.63(12)
C6 Co1 B2 C8 -119.99(15)
B1 Co1 B2 C8 -82.65(11)
C8 Co1 B2 Ru1 58.91(9)
C5 Co1 B2 Ru1 -124.90(11)
C1 Co1 B2 Ru1 -159.85(9)
C7 Co1 B2 Ru1 23.30(7)
C3 Co1 B2 Ru1 123.47(12)
C2 Co1 B2 Ru1 157.54(9)
C6 Co1 B2 Ru1 -61.08(11)
B1 Co1 B2 Ru1 -23.74(8)
C8 Ru1 B2 C13 118.6(3)
C7 Ru1 B2 C13 153.8(2)
C6 Ru1 B2 C13 -124.0(3)
C19 Ru1 B2 C13 89.1(4)
B1 Ru1 B2 C13 -161.1(2)
C15 Ru1 B2 C13 -53.2(2)
C18 Ru1 B2 C13 55.1(2)
C17 Ru1 B2 C13 21.1(2)
C14 Ru1 B2 C13 -84.7(3)
C16 Ru1 B2 C13 -17.9(2)
C8 Ru1 B2 C6 -117.45(15)
C7 Ru1 B2 C6 -82.29(11)
C19 Ru1 B2 C6 -147.0(3)
B1 Ru1 B2 C6 -37.14(11)
C15 Ru1 B2 C6 70.80(13)
C18 Ru1 B2 C6 179.09(11)
C17 Ru1 B2 C6 145.10(11)
C14 Ru1 B2 C6 39.3(2)
C16 Ru1 B2 C6 106.03(12)
C7 Ru1 B2 C8 35.16(9)
C6 Ru1 B2 C8 117.45(15)
C19 Ru1 B2 C8 -29.5(3)
B1 Ru1 B2 C8 80.31(11)
C15 Ru1 B2 C8 -171.75(10)
C18 Ru1 B2 C8 -63.47(14)
C17 Ru1 B2 C8 -97.45(11)
C14 Ru1 B2 C8 156.72(17)
C16 Ru1 B2 C8 -136.52(11)
C8 Ru1 B2 Co1 -57.52(9)
C7 Ru1 B2 Co1 -22.36(7)
C6 Ru1 B2 Co1 59.93(11)
C19 Ru1 B2 Co1 -87.1(3)
B1 Ru1 B2 Co1 22.79(8)
C15 Ru1 B2 Co1 130.72(9)
C18 Ru1 B2 Co1 -120.99(10)
C17 Ru1 B2 Co1 -154.98(9)
C14 Ru1 B2 Co1 99.20(19)
C16 Ru1 B2 Co1 165.96(8)
C8 Ru1 C14 C19 -45.6(2)
C7 Ru1 C14 C19 -70.78(14)
C6 Ru1 C14 C19 -153.77(12)
B1 Ru1 C14 C19 -112.63(13)
C15 Ru1 C14 C19 132.43(18)
B2 Ru1 C14 C19 177.37(18)
C18 Ru1 C14 C19 29.16(12)
C17 Ru1 C14 C19 66.11(13)
C16 Ru1 C14 C19 103.22(14)
C8 Ru1 C14 C15 -178.07(17)
C7 Ru1 C14 C15 156.79(12)
C6 Ru1 C14 C15 73.81(14)
C19 Ru1 C14 C15 -132.43(18)
B1 Ru1 C14 C15 114.94(13)
B2 Ru1 C14 C15 44.9(3)
C18 Ru1 C14 C15 -103.27(14)
C17 Ru1 C14 C15 -66.32(13)
C16 Ru1 C14 C15 -29.20(12)
C8 Ru1 C14 C20 67.4(3)
C7 Ru1 C14 C20 42.3(3)
C6 Ru1 C14 C20 -40.7(3)
C19 Ru1 C14 C20 113.0(3)
B1 Ru1 C14 C20 0.4(3)
C15 Ru1 C14 C20 -114.5(3)
B2 Ru1 C14 C20 -69.6(3)
C18 Ru1 C14 C20 142.2(3)
C17 Ru1 C14 C20 179.1(3)
C16 Ru1 C14 C20 -143.7(3)
C10 B1 C6 C9 0.3(3)
C7 B1 C6 C9 -176.59(19)
Co1 B1 C6 C9 -121.5(2)
Ru1 B1 C6 C9 125.1(2)
C10 B1 C6 B2 177.0(2)
C7 B1 C6 B2 0.1(2)
Co1 B1 C6 B2 55.12(13)
Ru1 B1 C6 B2 -58.25(13)
C10 B1 C6 Co1 121.8(2)
C7 B1 C6 Co1 -55.06(13)
Ru1 B1 C6 Co1 -113.37(7)
C10 B1 C6 Ru1 -124.8(2)
C7 B1 C6 Ru1 58.30(13)
Co1 B1 C6 Ru1 113.37(7)
C13 B2 C6 C9 1.3(3)
C8 B2 C6 C9 176.55(19)
Co1 B2 C6 C9 121.6(2)
Ru1 B2 C6 C9 -125.1(2)
C13 B2 C6 B1 -175.5(2)
C8 B2 C6 B1 -0.2(2)
Co1 B2 C6 B1 -55.17(13)
Ru1 B2 C6 B1 58.11(13)
C13 B2 C6 Co1 -120.4(2)
C8 B2 C6 Co1 54.93(12)
Ru1 B2 C6 Co1 113.29(7)
C13 B2 C6 Ru1 126.4(2)
C8 B2 C6 Ru1 -58.35(12)
Co1 B2 C6 Ru1 -113.29(7)
C8 Co1 C6 C9 -155.8(2)
C5 Co1 C6 C9 23.0(2)
C4 Co1 C6 C9 58.0(3)
C1 Co1 C6 C9 -19.9(2)
C7 Co1 C6 C9 160.0(2)
C2 Co1 C6 C9 -53.3(3)
B2 Co1 C6 C9 -116.1(2)
B1 Co1 C6 C9 120.9(2)
C8 Co1 C6 B1 83.32(11)
C5 Co1 C6 B1 -97.83(12)
C4 Co1 C6 B1 -62.89(16)
C1 Co1 C6 B1 -140.80(12)
C7 Co1 C6 B1 39.17(11)
C2 Co1 C6 B1 -174.15(13)
B2 Co1 C6 B1 123.05(15)
C8 Co1 C6 B2 -39.73(9)
C5 Co1 C6 B2 139.11(11)
C4 Co1 C6 B2 174.05(12)
C1 Co1 C6 B2 96.15(12)
C7 Co1 C6 B2 -83.88(10)
C2 Co1 C6 B2 62.80(16)
B1 Co1 C6 B2 -123.05(15)
C8 Co1 C6 Ru1 21.91(7)
C5 Co1 C6 Ru1 -159.25(9)
C4 Co1 C6 Ru1 -124.31(11)
C1 Co1 C6 Ru1 157.78(9)
C7 Co1 C6 Ru1 -22.24(8)
C2 Co1 C6 Ru1 124.43(12)
B2 Co1 C6 Ru1 61.64(10)
B1 Co1 C6 Ru1 -61.42(11)
C8 Ru1 C6 C9 156.7(2)
C7 Ru1 C6 C9 -161.0(2)
C19 Ru1 C6 C9 -78.9(3)
B1 Ru1 C6 C9 -121.9(3)
C15 Ru1 C6 C9 -9.3(2)
B2 Ru1 C6 C9 117.2(2)
C17 Ru1 C6 C9 62.3(3)
C14 Ru1 C6 C9 -46.5(2)
C16 Ru1 C6 C9 28.9(2)
C8 Ru1 C6 B1 -81.34(11)
C7 Ru1 C6 B1 -39.08(11)
C19 Ru1 C6 B1 43.0(2)
C15 Ru1 C6 B1 112.63(12)
B2 Ru1 C6 B1 -120.84(15)
C17 Ru1 C6 B1 -175.74(12)
C14 Ru1 C6 B1 75.41(13)
C16 Ru1 C6 B1 150.86(11)
C8 Ru1 C6 B2 39.50(9)
C7 Ru1 C6 B2 81.76(10)
C19 Ru1 C6 B2 163.82(14)
B1 Ru1 C6 B2 120.84(15)
C15 Ru1 C6 B2 -126.53(11)
C17 Ru1 C6 B2 -54.90(16)
C14 Ru1 C6 B2 -163.75(10)
C16 Ru1 C6 B2 -88.30(12)
C8 Ru1 C6 Co1 -20.92(7)
C7 Ru1 C6 Co1 21.34(7)
C19 Ru1 C6 Co1 103.40(15)
B1 Ru1 C6 Co1 60.42(11)
C15 Ru1 C6 Co1 173.06(9)
B2 Ru1 C6 Co1 -60.42(10)
C17 Ru1 C6 Co1 -115.32(11)
C14 Ru1 C6 Co1 135.84(9)
C16 Ru1 C6 Co1 -148.72(9)
C19 C14 C15 C16 1.7(3)
C20 C14 C15 C16 -177.1(2)
Ru1 C14 C15 C16 55.01(17)
C19 C14 C15 C21 -179.2(2)
C20 C14 C15 C21 2.0(3)
Ru1 C14 C15 C21 -125.88(19)
C19 C14 C15 Ru1 -53.28(17)
C20 C14 C15 Ru1 127.8(2)
C8 Ru1 C15 C16 45.3(3)
C7 Ru1 C15 C16 -178.72(15)
C6 Ru1 C15 C16 107.71(13)
C19 Ru1 C15 C16 -102.76(14)
B1 Ru1 C15 C16 150.30(13)
B2 Ru1 C15 C16 67.49(15)
C18 Ru1 C15 C16 -65.92(14)
C17 Ru1 C15 C16 -29.07(13)
C14 Ru1 C15 C16 -131.73(19)
C8 Ru1 C15 C14 177.1(3)
C7 Ru1 C15 C14 -47.0(2)
C6 Ru1 C15 C14 -120.56(13)
C19 Ru1 C15 C14 28.97(12)
B1 Ru1 C15 C14 -77.97(14)
B2 Ru1 C15 C14 -160.78(12)
C18 Ru1 C15 C14 65.82(13)
C17 Ru1 C15 C14 102.66(14)
C16 Ru1 C15 C14 131.73(19)
C8 Ru1 C15 C21 -70.9(4)
C7 Ru1 C15 C21 65.1(3)
C6 Ru1 C15 C21 -8.5(3)
C19 Ru1 C15 C21 141.1(3)
B1 Ru1 C15 C21 34.1(3)
B2 Ru1 C15 C21 -48.7(3)
C18 Ru1 C15 C21 177.9(3)
C17 Ru1 C15 C21 -145.3(3)
C14 Ru1 C15 C21 112.1(3)
C16 Ru1 C15 C21 -116.2(3)
C8 Co1 C2 C1 143.28(13)
C5 Co1 C2 C1 -37.97(13)
C4 Co1 C2 C1 -82.19(14)
C7 Co1 C2 C1 -176.58(13)
C3 Co1 C2 C1 -119.89(19)
C6 Co1 C2 C1 53.53(18)
B2 Co1 C2 C1 94.92(14)
C8 Co1 C2 C3 -96.83(13)
C5 Co1 C2 C3 81.92(14)
C4 Co1 C2 C3 37.69(13)
C1 Co1 C2 C3 119.89(19)
C7 Co1 C2 C3 -56.69(17)
C6 Co1 C2 C3 173.42(13)
B2 Co1 C2 C3 -145.20(13)
C1 C2 C3 C4 -0.4(2)
Co1 C2 C3 C4 -59.24(15)
C1 C2 C3 Co1 58.82(15)
C8 Co1 C3 C4 -143.26(13)
C5 Co1 C3 C4 37.91(13)
C1 Co1 C3 C4 81.99(14)
C7 Co1 C3 C4 -98.22(14)
C2 Co1 C3 C4 119.23(19)
B2 Co1 C3 C4 173.77(13)
B1 Co1 C3 C4 -55.36(19)
C8 Co1 C3 C2 97.51(14)
C5 Co1 C3 C2 -81.32(14)
C4 Co1 C3 C2 -119.23(19)
C1 Co1 C3 C2 -37.24(13)
C7 Co1 C3 C2 142.55(13)
B2 Co1 C3 C2 54.54(18)
B1 Co1 C3 C2 -174.59(13)
C16 C17 C18 C19 -0.4(3)
C23 C17 C18 C19 179.0(2)
Ru1 C17 C18 C19 53.83(17)
C16 C17 C18 C24 179.4(2)
C23 C17 C18 C24 -1.1(3)
Ru1 C17 C18 C24 -126.3(2)
C16 C17 C18 Ru1 -54.24(17)
C23 C17 C18 Ru1 125.2(2)
C8 Ru1 C18 C19 127.84(12)
C7 Ru1 C18 C19 86.57(13)
B1 Ru1 C18 C19 52.39(19)
C15 Ru1 C18 C19 -66.43(13)
B2 Ru1 C18 C19 166.35(12)
C17 Ru1 C18 C19 -132.28(19)
C14 Ru1 C18 C19 -29.26(12)
C16 Ru1 C18 C19 -103.02(14)
C8 Ru1 C18 C17 -99.88(13)
C7 Ru1 C18 C17 -141.15(12)
C19 Ru1 C18 C17 132.28(19)
B1 Ru1 C18 C17 -175.33(13)
C15 Ru1 C18 C17 65.84(13)
B2 Ru1 C18 C17 -61.37(16)
C14 Ru1 C18 C17 103.02(14)
C16 Ru1 C18 C17 29.26(13)
C8 Ru1 C18 C24 14.3(3)
C7 Ru1 C18 C24 -27.0(3)
C19 Ru1 C18 C24 -113.6(3)
B1 Ru1 C18 C24 -61.2(3)
C15 Ru1 C18 C24 -180.0(3)
B2 Ru1 C18 C24 52.8(3)
C17 Ru1 C18 C24 114.2(3)
C14 Ru1 C18 C24 -142.8(3)
C16 Ru1 C18 C24 143.4(3)
C17 C18 C19 C14 0.9(3)
C24 C18 C19 C14 -179.0(2)
Ru1 C18 C19 C14 54.86(17)
C17 C18 C19 C25 -178.7(2)
C24 C18 C19 C25 1.5(3)
Ru1 C18 C19 C25 -124.68(19)
C17 C18 C19 Ru1 -53.99(17)
C24 C18 C19 Ru1 126.2(2)
C15 C14 C19 C18 -1.5(3)
C20 C14 C19 C18 177.4(2)
Ru1 C14 C19 C18 -54.81(17)
C15 C14 C19 C25 178.01(19)
C20 C14 C19 C25 -3.1(3)
Ru1 C14 C19 C25 124.7(2)
C15 C14 C19 Ru1 53.29(17)
C20 C14 C19 Ru1 -127.8(2)
C8 Ru1 C19 C18 -67.67(14)
C7 Ru1 C19 C18 -104.68(13)
C6 Ru1 C19 C18 -177.74(15)
B1 Ru1 C19 C18 -148.12(13)
C15 Ru1 C19 C18 102.90(14)
B2 Ru1 C19 C18 -44.0(3)
C17 Ru1 C19 C18 29.11(13)
C14 Ru1 C19 C18 132.07(19)
C16 Ru1 C19 C18 66.18(13)
C8 Ru1 C19 C14 160.27(11)
C7 Ru1 C19 C14 123.26(12)
C6 Ru1 C19 C14 50.2(2)
B1 Ru1 C19 C14 79.81(13)
C15 Ru1 C19 C14 -29.17(12)
B2 Ru1 C19 C14 -176.0(3)
C18 Ru1 C19 C14 -132.07(19)
C17 Ru1 C19 C14 -102.95(14)
C16 Ru1 C19 C14 -65.88(13)
C8 Ru1 C19 C25 45.7(3)
C7 Ru1 C19 C25 8.7(2)
C6 Ru1 C19 C25 -64.4(3)
B1 Ru1 C19 C25 -34.8(3)
C15 Ru1 C19 C25 -143.7(3)
B2 Ru1 C19 C25 69.4(4)
C18 Ru1 C19 C25 113.4(3)
C17 Ru1 C19 C25 142.5(3)
C14 Ru1 C19 C25 -114.6(3)
C16 Ru1 C19 C25 179.6(2)
C2 C3 C4 C5 0.4(2)
Co1 C3 C4 C5 -59.01(15)
C2 C3 C4 Co1 59.36(15)
C8 Co1 C4 C3 56.88(18)
C5 Co1 C4 C3 -119.24(19)
C1 Co1 C4 C3 -81.45(15)
C7 Co1 C4 C3 95.35(14)
C2 Co1 C4 C3 -37.77(14)
C6 Co1 C4 C3 -175.90(14)
B1 Co1 C4 C3 143.27(14)
C8 Co1 C4 C5 176.12(12)
C1 Co1 C4 C5 37.79(13)
C7 Co1 C4 C5 -145.41(13)
C3 Co1 C4 C5 119.24(19)
C2 Co1 C4 C5 81.47(14)
C6 Co1 C4 C5 -56.66(18)
B1 Co1 C4 C5 -97.49(14)
C3 C4 C5 C1 -0.2(2)
Co1 C4 C5 C1 -59.49(15)
C3 C4 C5 Co1 59.33(15)
C4 Co1 C5 C1 119.23(19)
C7 Co1 C5 C1 173.71(14)
C3 Co1 C5 C1 81.59(15)
C2 Co1 C5 C1 37.64(14)
C6 Co1 C5 C1 -98.25(14)
B2 Co1 C5 C1 -56.79(19)
B1 Co1 C5 C1 -145.17(14)
C1 Co1 C5 C4 -119.23(19)
C7 Co1 C5 C4 54.48(19)
C3 Co1 C5 C4 -37.64(13)
C2 Co1 C5 C4 -81.59(14)
C6 Co1 C5 C4 142.52(13)
B2 Co1 C5 C4 -176.02(13)
B1 Co1 C5 C4 95.60(14)
C14 C15 C16 C17 -1.3(3)
C21 C15 C16 C17 179.6(2)
Ru1 C15 C16 C17 53.58(17)
C14 C15 C16 C22 178.5(2)
C21 C15 C16 C22 -0.6(3)
Ru1 C15 C16 C22 -126.7(2)
C14 C15 C16 Ru1 -54.86(17)
C21 C15 C16 Ru1 126.1(2)
C18 C17 C16 C15 0.6(3)
C23 C17 C16 C15 -178.8(2)
Ru1 C17 C16 C15 -53.58(17)
C18 C17 C16 C22 -179.1(2)
C23 C17 C16 C22 1.4(3)
Ru1 C17 C16 C22 126.7(2)
C18 C17 C16 Ru1 54.19(18)
C23 C17 C16 Ru1 -125.26(19)
C8 Ru1 C16 C15 -165.96(12)
C6 Ru1 C16 C15 -84.47(14)
C19 Ru1 C16 C15 66.57(13)
B1 Ru1 C16 C15 -50.62(19)
B2 Ru1 C16 C15 -127.84(13)
C18 Ru1 C16 C15 103.41(14)
C17 Ru1 C16 C15 132.56(19)
C14 Ru1 C16 C15 29.63(13)
C8 Ru1 C16 C17 61.48(15)
C6 Ru1 C16 C17 142.97(12)
C19 Ru1 C16 C17 -65.99(13)
B1 Ru1 C16 C17 176.82(13)
C15 Ru1 C16 C17 -132.56(19)
B2 Ru1 C16 C17 99.60(13)
C18 Ru1 C16 C17 -29.14(13)
C14 Ru1 C16 C17 -102.93(14)
C8 Ru1 C16 C22 -52.5(3)
C6 Ru1 C16 C22 29.0(3)
C19 Ru1 C16 C22 -180.0(3)
B1 Ru1 C16 C22 62.8(3)
C15 Ru1 C16 C22 113.5(3)
B2 Ru1 C16 C22 -14.4(3)
C18 Ru1 C16 C22 -143.1(3)
C17 Ru1 C16 C22 -114.0(3)
C14 Ru1 C16 C22 143.1(3)
C3 C2 C1 C5 0.3(2)
Co1 C2 C1 C5 59.13(15)
C3 C2 C1 Co1 -58.81(15)
C4 C5 C1 C2 -0.1(2)
Co1 C5 C1 C2 -59.55(15)
C4 C5 C1 Co1 59.45(15)
C8 Co1 C1 C2 -56.95(18)
C5 Co1 C1 C2 119.1(2)
C4 Co1 C1 C2 81.24(14)
C3 Co1 C1 C2 37.44(13)
C6 Co1 C1 C2 -145.70(13)
B2 Co1 C1 C2 -98.51(14)
B1 Co1 C1 C2 173.03(13)
C8 Co1 C1 C5 -176.06(13)
C4 Co1 C1 C5 -37.87(14)
C3 Co1 C1 C5 -81.67(15)
C2 Co1 C1 C5 -119.1(2)
C6 Co1 C1 C5 95.19(14)
B2 Co1 C1 C5 142.38(13)
B1 Co1 C1 C5 53.92(19)
C12 C8 C7 C11 0.9(3)
B2 C8 C7 C11 -176.00(19)
Co1 C8 C7 C11 -120.2(2)
Ru1 C8 C7 C11 125.5(2)
C12 C8 C7 B1 176.55(19)
B2 C8 C7 B1 -0.3(2)
Co1 C8 C7 B1 55.49(13)
Ru1 C8 C7 B1 -58.86(13)
C12 C8 C7 Co1 121.1(2)
B2 C8 C7 Co1 -55.82(13)
Ru1 C8 C7 Co1 -114.34(7)
C12 C8 C7 Ru1 -124.6(2)
B2 C8 C7 Ru1 58.53(13)
Co1 C8 C7 Ru1 114.34(7)
C10 B1 C7 C8 -176.8(2)
C6 B1 C7 C8 0.2(2)
Co1 B1 C7 C8 -55.48(13)
Ru1 B1 C7 C8 59.17(13)
C10 B1 C7 C11 -1.2(3)
C6 B1 C7 C11 175.81(19)
Co1 B1 C7 C11 120.2(2)
Ru1 B1 C7 C11 -125.2(2)
C10 B1 C7 Co1 -121.3(2)
C6 B1 C7 Co1 55.65(13)
Ru1 B1 C7 Co1 114.65(7)
C10 B1 C7 Ru1 124.0(2)
C6 B1 C7 Ru1 -59.00(13)
Co1 B1 C7 Ru1 -114.65(7)
C5 Co1 C7 C8 -175.86(13)
C4 Co1 C7 C8 -141.65(11)
C3 Co1 C7 C8 -98.86(12)
C2 Co1 C7 C8 -64.02(16)
C6 Co1 C7 C8 84.21(12)
B2 Co1 C7 C8 37.86(10)
B1 Co1 C7 C8 122.68(15)
C8 Co1 C7 C11 118.3(2)
C5 Co1 C7 C11 -57.5(2)
C4 Co1 C7 C11 -23.3(2)
C3 Co1 C7 C11 19.5(2)
C2 Co1 C7 C11 54.3(2)
C6 Co1 C7 C11 -157.5(2)
B2 Co1 C7 C11 156.2(2)
B1 Co1 C7 C11 -119.0(2)
C8 Co1 C7 B1 -122.68(15)
C5 Co1 C7 B1 61.46(17)
C4 Co1 C7 B1 95.67(12)
C3 Co1 C7 B1 138.46(12)
C2 Co1 C7 B1 173.30(13)
C6 Co1 C7 B1 -38.47(11)
B2 Co1 C7 B1 -84.82(11)
C8 Co1 C7 Ru1 -61.64(10)
C5 Co1 C7 Ru1 122.50(12)
C4 Co1 C7 Ru1 156.71(8)
C3 Co1 C7 Ru1 -160.50(8)
C2 Co1 C7 Ru1 -125.66(11)
C6 Co1 C7 Ru1 22.57(8)
B2 Co1 C7 Ru1 -23.78(8)
B1 Co1 C7 Ru1 61.04(11)
C6 Ru1 C7 C8 -81.80(12)
C19 Ru1 C7 C8 128.83(11)
B1 Ru1 C7 C8 -120.13(16)
C15 Ru1 C7 C8 -163.81(15)
B2 Ru1 C7 C8 -37.41(10)
C18 Ru1 C7 C8 90.42(12)
C17 Ru1 C7 C8 57.69(15)
C14 Ru1 C7 C8 164.95(11)
C8 Ru1 C7 C11 -119.8(2)
C6 Ru1 C7 C11 158.4(2)
C19 Ru1 C7 C11 9.1(2)
B1 Ru1 C7 C11 120.1(2)
C15 Ru1 C7 C11 76.4(3)
B2 Ru1 C7 C11 -157.2(2)
C18 Ru1 C7 C11 -29.3(2)
C17 Ru1 C7 C11 -62.1(2)
C14 Ru1 C7 C11 45.2(2)
C8 Ru1 C7 B1 120.13(16)
C6 Ru1 C7 B1 38.33(11)
C19 Ru1 C7 B1 -111.04(12)
C15 Ru1 C7 B1 -43.7(2)
B2 Ru1 C7 B1 82.72(12)
C18 Ru1 C7 B1 -149.45(11)
C17 Ru1 C7 B1 177.82(12)
C14 Ru1 C7 B1 -74.92(13)
C8 Ru1 C7 Co1 60.18(10)
C6 Ru1 C7 Co1 -21.62(8)
C19 Ru1 C7 Co1 -170.99(8)
B1 Ru1 C7 Co1 -59.95(11)
C15 Ru1 C7 Co1 -103.63(16)
B2 Ru1 C7 Co1 22.77(7)
C18 Ru1 C7 Co1 150.60(8)
C17 Ru1 C7 Co1 117.87(11)
C14 Ru1 C7 Co1 -134.87(8)
